data_2221954
loop_
_publ_author_name
'Lin, Jin Rui'
'He, Jia'
'Qian, Yang'
'Zhao, Hong'

_publ_section_title
;
 3-[(1<i>H</i>-Benzimidazol-2-yl)sulfanylmethyl]benzonitrile
;
_journal_coeditor_code BX2210
_journal_issue 6
_journal_name_full 'Acta Crystallographica Section E'
_journal_page_first o1358
_journal_paper_doi 10.1107/S1600536809018546
_journal_volume 65
_journal_year 2009
_chemical_formula_iupac 'C15 H11 N3 S'
_chemical_formula_moiety 'C15 H11 N3 S'
_chemical_formula_sum 'C15 H11 N3 S'
_chemical_formula_weight 265.33
_chemical_name_systematic
;
3-[(1<i>H</i>-Benzimidazol-2-yl)sulfanylmethyl]benzonitrile
;
_space_group_IT_number 14
_symmetry_cell_setting monoclinic
_symmetry_space_group_name_Hall '-P 2ybc'
_symmetry_space_group_name_H-M 'P 1 21/c 1'
_atom_sites_solution_hydrogens geom
_atom_sites_solution_primary direct
_atom_sites_solution_secondary difmap
_audit_creation_method SHELXL97
_cell_angle_alpha 90.00
_cell_angle_beta 101.63(3)
_cell_angle_gamma 90.00
_cell_formula_units_Z 4
_cell_length_a 15.384(4)
_cell_length_b 9.280(4)
_cell_length_c 9.887(4)
_cell_measurement_reflns_used 2386
_cell_measurement_temperature 291.5
_cell_measurement_theta_max 27.4449
_cell_measurement_theta_min 2.5826
_cell_volume 1382.5(9)
_computing_cell_refinement 'CrystalClear (Rigaku, 2005)'
_computing_data_collection 'CrystalClear (Rigaku, 2005)'
_computing_data_reduction 'CrystalClear (Rigaku, 2005)'
_computing_molecular_graphics 'SHELXTL (Sheldrick, 2008)'
_computing_publication_material 'SHELXTL (Sheldrick, 2008)'
_computing_structure_refinement 'SHELXL97 (Sheldrick, 2008)'
_computing_structure_solution 'SHELXS97 (Sheldrick, 2008)'
_diffrn_ambient_temperature 291.5
_diffrn_detector_area_resol_mean 13.6612
_diffrn_measured_fraction_theta_full 0.998
_diffrn_measured_fraction_theta_max 0.998
_diffrn_measurement_device_type 'Rigaku SCXmini'
_diffrn_measurement_method \w
_diffrn_radiation_monochromator graphite
_diffrn_radiation_source 'fine-focus sealed tube'
_diffrn_radiation_type MoK\a
_diffrn_radiation_wavelength 0.71073
_diffrn_reflns_av_R_equivalents 0.0524
_diffrn_reflns_av_sigmaI/netI 0.0356
_diffrn_reflns_limit_h_max 18
_diffrn_reflns_limit_h_min -18
_diffrn_reflns_limit_k_max 11
_diffrn_reflns_limit_k_min -11
_diffrn_reflns_limit_l_max 12
_diffrn_reflns_limit_l_min -12
_diffrn_reflns_number 12254
_diffrn_reflns_theta_full 26.00
_diffrn_reflns_theta_max 26.00
_diffrn_reflns_theta_min 2.58
_diffrn_standards_number 0
_exptl_absorpt_coefficient_mu 0.223
_exptl_absorpt_correction_T_max 0.9474
_exptl_absorpt_correction_T_min 0.9271
_exptl_absorpt_correction_type multi-scan
_exptl_absorpt_process_details '(CrystalClear; Rigaku, 2005)'
_exptl_crystal_colour colourless
_exptl_crystal_density_diffrn 1.275
_exptl_crystal_density_method 'not measured'
_exptl_crystal_description prism
_exptl_crystal_F_000 552
_exptl_crystal_size_max 0.35
_exptl_crystal_size_mid 0.30
_exptl_crystal_size_min 0.25
_refine_diff_density_max 0.227
_refine_diff_density_min -0.156
_refine_ls_extinction_method none
_refine_ls_goodness_of_fit_ref 1.128
_refine_ls_hydrogen_treatment constr
_refine_ls_matrix_type full
_refine_ls_number_parameters 172
_refine_ls_number_reflns 2711
_refine_ls_number_restraints 0
_refine_ls_restrained_S_all 1.128
_refine_ls_R_factor_all 0.1021
_refine_ls_R_factor_gt 0.0701
_refine_ls_shift/su_max 0.000
_refine_ls_shift/su_mean 0.000
_refine_ls_structure_factor_coef Fsqd
_refine_ls_weighting_details 'calc w = 1/[\s^2^(Fo^2^)+(0.0802P)^2^+0.4001P] where P=(Fo^2^+2Fc^2^)/3'
_refine_ls_weighting_scheme calc
_refine_ls_wR_factor_gt 0.1665
_refine_ls_wR_factor_ref 0.1835
_reflns_number_gt 1926
_reflns_number_total 2711
_reflns_threshold_expression I>2\s(I)
_cod_data_source_file bx2210.cif
_cod_data_source_block I
_cod_original_cell_volume 1382.5(8)
_cod_original_sg_symbol_H-M 'P 21/c'
_cod_database_code 2221954
_cod_database_fobs_code 2221954

loop_
_symmetry_equiv_pos_as_xyz
'x, y, z'
'-x, y+1/2, -z+1/2'
'-x, -y, -z'
'x, -y-1/2, z-1/2'

loop_
_atom_site_type_symbol
_atom_site_label
_atom_site_fract_x
_atom_site_fract_y
_atom_site_fract_z
_atom_site_U_iso_or_equiv
_atom_site_adp_type
_atom_site_calc_flag
_atom_site_refinement_flags
_atom_site_occupancy
_atom_site_disorder_assembly
_atom_site_disorder_group
C C1 0.3269(2) 0.2203(3) 0.2414(3) 0.0566(8) Uani d . 1 . .
C C2 0.3718(2) 0.4296(3) 0.3180(3) 0.0541(8) Uani d . 1 . .
C C3 0.3983(3) 0.5528(3) 0.3966(3) 0.0666(9) Uani d . 1 . .
H H3 0.3940 0.5575 0.4890 0.080 Uiso calc R 1 . .
C C4 0.4308(3) 0.6672(3) 0.3330(3) 0.0710(10) Uani d . 1 . .
H H4 0.4484 0.7505 0.3834 0.085 Uiso calc R 1 . .
C C5 0.4379(3) 0.6608(3) 0.1944(3) 0.0684(9) Uani d . 1 . .
H H5 0.4602 0.7398 0.1546 0.082 Uiso calc R 1 . .
C C6 0.4125(2) 0.5406(3) 0.1158(3) 0.0639(9) Uani d . 1 . .
H H6 0.4175 0.5362 0.0237 0.077 Uiso calc R 1 . .
C C7 0.3791(2) 0.4256(3) 0.1795(3) 0.0517(7) Uani d . 1 . .
C C8 0.2071(3) 0.0318(4) 0.3261(4) 0.0835(11) Uani d . 1 . .
H H8A 0.2330 0.0408 0.4236 0.100 Uiso calc R 1 . .
H H8B 0.1646 0.1092 0.3001 0.100 Uiso calc R 1 . .
C C9 0.1622(3) -0.1128(4) 0.2964(4) 0.0772(10) Uani d . 1 . .
C C10 0.1924(3) -0.2344(5) 0.3728(5) 0.0999(14) Uani d . 1 . .
H H10 0.2388 -0.2259 0.4489 0.120 Uiso calc R 1 . .
C C11 0.1549(4) -0.3684(5) 0.3378(6) 0.1166(17) Uani d . 1 . .
H H11 0.1762 -0.4493 0.3897 0.140 Uiso calc R 1 . .
C C12 0.0852(4) -0.3812(5) 0.2247(6) 0.1106(16) Uani d . 1 . .
H H12 0.0605 -0.4711 0.1993 0.133 Uiso calc R 1 . .
C C13 0.0527(3) -0.2595(4) 0.1495(5) 0.0899(12) Uani d . 1 . .
C C14 0.0911(3) -0.1256(4) 0.1844(4) 0.0814(11) Uani d . 1 . .
H H14 0.0694 -0.0446 0.1332 0.098 Uiso calc R 1 . .
C C15 -0.0208(4) -0.2675(6) 0.0345(6) 0.1185(18) Uani d . 1 . .
N N1 0.33875(19) 0.2979(3) 0.3553(2) 0.0602(7) Uani d . 1 . .
N N2 0.34898(18) 0.2904(2) 0.1329(2) 0.0572(7) Uani d . 1 . .
H H2A 0.3450 0.2572 0.0507 0.069 Uiso calc R 1 . .
N N3 -0.0786(4) -0.2759(6) -0.0567(6) 0.161(2) Uani d . 1 . .
S S1 0.29335(7) 0.03901(9) 0.22331(9) 0.0739(4) Uani d . 1 . .

loop_
_atom_site_aniso_label
_atom_site_aniso_U_11
_atom_site_aniso_U_22
_atom_site_aniso_U_33
_atom_site_aniso_U_12
_atom_site_aniso_U_13
_atom_site_aniso_U_23
C1 0.090(2) 0.0474(16) 0.0342(14) -0.0029(15) 0.0174(15) 0.0013(12)
C2 0.087(2) 0.0441(14) 0.0328(14) 0.0006(14) 0.0159(14) 0.0015(11)
C3 0.109(3) 0.0535(17) 0.0404(16) -0.0015(17) 0.0226(17) -0.0079(13)
C4 0.112(3) 0.0462(17) 0.0565(19) -0.0052(18) 0.0212(19) -0.0082(14)
C5 0.103(3) 0.0458(16) 0.0602(19) -0.0037(17) 0.0247(19) 0.0059(15)
C6 0.101(3) 0.0558(18) 0.0389(15) -0.0017(17) 0.0245(16) 0.0057(13)
C7 0.083(2) 0.0421(14) 0.0311(13) 0.0052(14) 0.0148(13) 0.0009(11)
C8 0.108(3) 0.081(3) 0.067(2) -0.022(2) 0.031(2) -0.0129(19)
C9 0.095(3) 0.068(2) 0.073(2) -0.016(2) 0.027(2) 0.0022(19)
C10 0.104(3) 0.094(3) 0.100(3) -0.017(3) 0.018(3) 0.016(3)
C11 0.119(4) 0.081(3) 0.146(5) -0.016(3) 0.017(4) 0.031(3)
C12 0.123(4) 0.065(3) 0.149(5) -0.023(3) 0.040(4) 0.002(3)
C13 0.101(3) 0.074(3) 0.095(3) -0.024(2) 0.021(3) -0.008(2)
C14 0.096(3) 0.066(2) 0.083(3) -0.010(2) 0.023(2) -0.0007(19)
C15 0.139(5) 0.100(4) 0.112(4) -0.041(3) 0.018(4) -0.014(3)
N1 0.104(2) 0.0477(13) 0.0330(12) -0.0047(13) 0.0241(13) -0.0015(10)
N2 0.0971(19) 0.0497(13) 0.0276(11) -0.0005(13) 0.0189(12) -0.0020(10)
N3 0.159(5) 0.158(5) 0.149(5) -0.053(4) -0.010(4) -0.015(4)
S1 0.1199(8) 0.0501(5) 0.0600(6) -0.0158(5) 0.0378(5) -0.0082(4)

loop_
_atom_type_symbol
_atom_type_description
_atom_type_scat_dispersion_real
_atom_type_scat_dispersion_imag
_atom_type_scat_source
C C 0.0033 0.0016 'International Tables Vol C Tables 4.2.6.8 and 6.1.1.4'
H H 0.0000 0.0000 'International Tables Vol C Tables 4.2.6.8 and 6.1.1.4'
N N 0.0061 0.0033 'International Tables Vol C Tables 4.2.6.8 and 6.1.1.4'
S S 0.1246 0.1234 'International Tables Vol C Tables 4.2.6.8 and 6.1.1.4'

loop_
_geom_angle_atom_site_label_1
_geom_angle_atom_site_label_2
_geom_angle_atom_site_label_3
_geom_angle_site_symmetry_1
_geom_angle_site_symmetry_3
_geom_angle
_geom_angle_publ_flag
N1 C1 N2 . . 113.6(3) ?
N1 C1 S1 . . 126.6(2) ?
N2 C1 S1 . . 119.6(2) ?
C3 C2 C7 . . 119.7(3) ?
C3 C2 N1 . . 130.4(3) ?
C7 C2 N1 . . 109.9(2) ?
C4 C3 C2 . . 118.0(3) ?
C4 C3 H3 . . 121.0 ?
C2 C3 H3 . . 121.0 ?
C3 C4 C5 . . 121.4(3) ?
C3 C4 H4 . . 119.3 ?
C5 C4 H4 . . 119.3 ?
C6 C5 C4 . . 121.4(3) ?
C6 C5 H5 . . 119.3 ?
C4 C5 H5 . . 119.3 ?
C5 C6 C7 . . 117.2(3) ?
C5 C6 H6 . . 121.4 ?
C7 C6 H6 . . 121.4 ?
N2 C7 C6 . . 132.4(3) ?
N2 C7 C2 . . 105.3(2) ?
C6 C7 C2 . . 122.3(3) ?
C9 C8 S1 . . 106.2(3) ?
C9 C8 H8A . . 110.5 ?
S1 C8 H8A . . 110.5 ?
C9 C8 H8B . . 110.5 ?
S1 C8 H8B . . 110.5 ?
H8A C8 H8B . . 108.7 ?
C10 C9 C14 . . 119.1(4) ?
C10 C9 C8 . . 121.8(4) ?
C14 C9 C8 . . 119.0(4) ?
C9 C10 C11 . . 121.2(5) ?
C9 C10 H10 . . 119.4 ?
C11 C10 H10 . . 119.4 ?
C10 C11 C12 . . 119.5(5) ?
C10 C11 H11 . . 120.2 ?
C12 C11 H11 . . 120.2 ?
C13 C12 C11 . . 119.8(4) ?
C13 C12 H12 . . 120.1 ?
C11 C12 H12 . . 120.1 ?
C12 C13 C14 . . 120.4(4) ?
C12 C13 C15 . . 121.6(4) ?
C14 C13 C15 . . 118.0(4) ?
C13 C14 C9 . . 119.9(4) ?
C13 C14 H14 . . 120.0 ?
C9 C14 H14 . . 120.0 ?
N3 C15 C13 . . 179.0(7) ?
C1 N1 C2 . . 104.3(2) ?
C1 N2 C7 . . 107.0(2) ?
C1 N2 H2A . . 126.5 ?
C7 N2 H2A . . 126.5 ?
C1 S1 C8 . . 102.13(15) ?

loop_
_geom_bond_atom_site_label_1
_geom_bond_atom_site_label_2
_geom_bond_site_symmetry_2
_geom_bond_distance
_geom_bond_publ_flag
C1 N1 . 1.319(3) ?
C1 N2 . 1.355(3) ?
C1 S1 . 1.758(3) ?
C2 C3 . 1.396(4) ?
C2 C7 . 1.397(4) ?
C2 N1 . 1.401(4) ?
C3 C4 . 1.379(4) ?
C3 H3 . 0.9300 ?
C4 C5 . 1.398(4) ?
C4 H4 . 0.9300 ?
C5 C6 . 1.370(4) ?
C5 H5 . 0.9300 ?
C6 C7 . 1.390(4) ?
C6 H6 . 0.9300 ?
C7 N2 . 1.384(4) ?
C8 C9 . 1.510(5) ?
C8 S1 . 1.829(4) ?
C8 H8A . 0.9700 ?
C8 H8B . 0.9700 ?
C9 C10 . 1.385(6) ?
C9 C14 . 1.396(6) ?
C10 C11 . 1.386(6) ?
C10 H10 . 0.9300 ?
C11 C12 . 1.390(7) ?
C11 H11 . 0.9300 ?
C12 C13 . 1.389(6) ?
C12 H12 . 0.9300 ?
C13 C14 . 1.389(5) ?
C13 C15 . 1.435(8) ?
C14 H14 . 0.9300 ?
C15 N3 . 1.135(7) ?
N2 H2A . 0.8600 ?

loop_
_geom_hbond_atom_site_label_D
_geom_hbond_atom_site_label_H
_geom_hbond_atom_site_label_A
_geom_hbond_site_symmetry_A
_geom_hbond_distance_DH
_geom_hbond_distance_HA
_geom_hbond_distance_DA
_geom_hbond_angle_DHA
N2 H2A N1 4_565 0.86 1.98 2.838(3) 173.8

loop_
_geom_torsion_atom_site_label_1
_geom_torsion_atom_site_label_2
_geom_torsion_atom_site_label_3
_geom_torsion_atom_site_label_4
_geom_torsion_site_symmetry_1
_geom_torsion_site_symmetry_2
_geom_torsion_site_symmetry_3
_geom_torsion_site_symmetry_4
_geom_torsion
_geom_torsion_publ_flag
C7 C2 C3 C4 . . . . 0.0(5) ?
N1 C2 C3 C4 . . . . 178.4(3) ?
C2 C3 C4 C5 . . . . -0.4(6) ?
C3 C4 C5 C6 . . . . 0.2(6) ?
C4 C5 C6 C7 . . . . 0.3(5) ?
C5 C6 C7 N2 . . . . -179.1(3) ?
C5 C6 C7 C2 . . . . -0.6(5) ?
C3 C2 C7 N2 . . . . 179.3(3) ?
N1 C2 C7 N2 . . . . 0.6(4) ?
C3 C2 C7 C6 . . . . 0.5(5) ?
N1 C2 C7 C6 . . . . -178.2(3) ?
S1 C8 C9 C10 . . . . 88.9(4) ?
S1 C8 C9 C14 . . . . -87.8(4) ?
C14 C9 C10 C11 . . . . 1.6(7) ?
C8 C9 C10 C11 . . . . -175.0(4) ?
C9 C10 C11 C12 . . . . -0.4(8) ?
C10 C11 C12 C13 . . . . -1.3(8) ?
C11 C12 C13 C14 . . . . 1.9(8) ?
C11 C12 C13 C15 . . . . -178.2(5) ?
C12 C13 C14 C9 . . . . -0.6(7) ?
C15 C13 C14 C9 . . . . 179.4(4) ?
C10 C9 C14 C13 . . . . -1.1(6) ?
C8 C9 C14 C13 . . . . 175.6(4) ?
C12 C13 C15 N3 . . . . -2E1(4) ?
C14 C13 C15 N3 . . . . 16E1(4) ?
N2 C1 N1 C2 . . . . -0.4(4) ?
S1 C1 N1 C2 . . . . 175.5(3) ?
C3 C2 N1 C1 . . . . -178.6(4) ?
C7 C2 N1 C1 . . . . -0.2(4) ?
N1 C1 N2 C7 . . . . 0.8(4) ?
S1 C1 N2 C7 . . . . -175.4(2) ?
C6 C7 N2 C1 . . . . 177.8(4) ?
C2 C7 N2 C1 . . . . -0.8(3) ?
N1 C1 S1 C8 . . . . 41.3(4) ?
N2 C1 S1 C8 . . . . -143.1(3) ?
C9 C8 S1 C1 . . . . 170.0(3) ?

loop_
_cod_related_entry_id
_cod_related_entry_database
_cod_related_entry_code
1 ChemSpider 6066945
